data_1560054
loop_
_publ_author_name
'Rajkumar, Madhu'
'Desiraju, Gautam R.'

_publ_section_title
;
 Quaternary and quinary molecular solids based on structural inequivalence
 and combinatorial approaches: 2-nitroresorcinol and
 4,6-dichlororesorcinol
;
_journal_issue 2
_journal_name_full IUCrJ
_journal_page_first 178
_journal_page_last 185
_journal_paper_doi 10.1107/S2052252520016589
_journal_volume 8
_journal_year 2021
_chemical_formula_sum 'C58 H50 N6 O8'
_chemical_formula_weight 959.04
_space_group_crystal_system triclinic
_space_group_IT_number 2
_space_group_name_Hall '-P 1'
_space_group_name_H-M_alt 'P -1'
_atom_sites_solution_hydrogens geom
_audit_creation_method SHELXL-2018/3
_cell_angle_alpha 75.831(5)
_cell_angle_beta 66.422(5)
_cell_angle_gamma 67.934(5)
_cell_formula_units_Z 2
_cell_length_a 13.337(3)
_cell_length_b 13.504(3)
_cell_length_c 16.069(3)
_cell_measurement_reflns_used 14998
_cell_measurement_temperature 150(2)
_cell_measurement_theta_max 28.2
_cell_measurement_theta_min 3.1
_cell_volume 2442.9(9)
_computing_structure_refinement 'SHELXL-2018/3 (Sheldrick, 2018)'
_computing_structure_solution 'SHELXT 2014/5 (Sheldrick, 2014)'
_diffrn_ambient_temperature 150(2)
_diffrn_measured_fraction_theta_full 0.998
_diffrn_measured_fraction_theta_max 0.994
_diffrn_measurement_device_type 'Rigaku Mercury375R (2x2 bin mode)'
_diffrn_measurement_method 'profile data from \w-scans'
_diffrn_radiation_type MoK\a
_diffrn_radiation_wavelength 0.71075
_diffrn_reflns_av_R_equivalents 0.0621
_diffrn_reflns_av_unetI/netI 0.0914
_diffrn_reflns_Laue_measured_fraction_full 0.998
_diffrn_reflns_Laue_measured_fraction_max 0.994
_diffrn_reflns_limit_h_max 17
_diffrn_reflns_limit_h_min -17
_diffrn_reflns_limit_k_max 17
_diffrn_reflns_limit_k_min -17
_diffrn_reflns_limit_l_max 20
_diffrn_reflns_limit_l_min -20
_diffrn_reflns_number 25588
_diffrn_reflns_point_group_measured_fraction_full 0.998
_diffrn_reflns_point_group_measured_fraction_max 0.994
_diffrn_reflns_theta_full 25.242
_diffrn_reflns_theta_max 27.485
_diffrn_reflns_theta_min 3.069
_diffrn_source 'Sealed Tube'
_exptl_absorpt_coefficient_mu 0.088
_exptl_absorpt_correction_T_max 1.000
_exptl_absorpt_correction_T_min 0.804
_exptl_absorpt_correction_type multi-scan
_exptl_absorpt_process_details 'Jacobson, R. (1998) Private communication'
_exptl_crystal_colour Colorless
_exptl_crystal_density_diffrn 1.304
_exptl_crystal_description Block
_exptl_crystal_F_000 1008
_exptl_crystal_size_max 0.200
_exptl_crystal_size_mid 0.200
_exptl_crystal_size_min 0.200
_refine_diff_density_max 0.356
_refine_diff_density_min -0.253
_refine_diff_density_rms 0.049
_refine_ls_extinction_method none
_refine_ls_goodness_of_fit_ref 1.039
_refine_ls_hydrogen_treatment constr
_refine_ls_matrix_type full
_refine_ls_number_parameters 655
_refine_ls_number_reflns 11144
_refine_ls_number_restraints 0
_refine_ls_restrained_S_all 1.039
_refine_ls_R_factor_all 0.2019
_refine_ls_R_factor_gt 0.0873
_refine_ls_shift/su_max 0.000
_refine_ls_shift/su_mean 0.000
_refine_ls_structure_factor_coef Fsqd
_refine_ls_weighting_details 'w=1/[\s^2^(Fo^2^)+(0.1128P)^2^+0.7370P] where P=(Fo^2^+2Fc^2^)/3'
_refine_ls_weighting_scheme calc
_refine_ls_wR_factor_gt 0.2244
_refine_ls_wR_factor_ref 0.2836
_reflns_Friedel_coverage 0.000
_reflns_number_gt 4435
_reflns_number_total 11144
_reflns_threshold_expression 'I > 2\s(I)'
_cod_data_source_file yc5029.cif
_cod_data_source_block 14NRES-4DMAP-PYR
_cod_depositor_comments
;
The following automatic conversions were performed:

data item '_exptl_absorpt_correction_type' value 'Multi-scan' was
changed to 'multi-scan' in accordance with the
/home/data/users/saulius/crontab/automatic-downloads/rss-feeds/IUCr/lib/dictionaries/cif_core.dic
dictionary named 'cif_core.dic' version 2.4.2 last updated on
2011-04-26.

Automatic conversion script
Id: cif_fix_values 7556 2019-12-06 15:28:31Z antanas 

 Adding full bibliography for 1560041--1560072.cif.
;
_cod_original_cell_volume 2442.9(8)
_cod_database_code 1560054
_shelx_shelxl_version_number 2018/3
_shelx_space_group_comment
;
The symmetry employed for this shelxl refinement is uniquely defined
by the following loop, which should always be used as a source of
symmetry information in preference to the above space-group names.
They are only intended as comments.
;
_shelx_estimated_absorpt_t_min 0.983
_shelx_estimated_absorpt_t_max 0.983

loop_
_space_group_symop_operation_xyz
'x, y, z'
'-x, -y, -z'

loop_
_atom_site_label
_atom_site_type_symbol
_atom_site_fract_x
_atom_site_fract_y
_atom_site_fract_z
_atom_site_U_iso_or_equiv
_atom_site_adp_type
_atom_site_occupancy
_atom_site_site_symmetry_order
_atom_site_calc_flag
_atom_site_refinement_flags_posn
_atom_site_refinement_flags_adp
_atom_site_refinement_flags_occupancy
_atom_site_disorder_assembly
_atom_site_disorder_group
O60 O 0.7180(2) 0.06012(17) 0.31313(16) 0.0517(6) Uani 1 1 d . . . . .
O61 O 0.6864(2) 0.43167(18) 0.27054(18) 0.0576(7) Uani 1 1 d . . . . .
O63 O 0.5142(2) 0.3393(2) 0.37148(19) 0.0691(8) Uani 1 1 d . . . . .
N71 N 0.6024(3) 0.2651(2) 0.3728(2) 0.0485(7) Uani 1 1 d . . . . .
O64 O 0.7690(3) 0.5800(2) 0.18932(18) 0.0692(8) Uani 1 1 d . . . . .
H64 H 0.745616 0.529237 0.218528 0.104 Uiso 1 1 calc R U . . .
O62 O 0.6068(3) 0.2053(2) 0.44286(19) 0.0870(10) Uani 1 1 d . . . . .
O67 O 0.7839(3) 0.9091(2) 0.2175(2) 0.0860(10) Uani 1 1 d . . . . .
H67 H 0.750107 0.958279 0.249942 0.129 Uiso 1 1 calc R U . . .
N72 N 0.7881(3) -0.0097(2) 0.4547(2) 0.0572(8) Uani 1 1 d . . . . .
H72 H 0.747051 0.017688 0.419879 0.069 Uiso 1 1 calc R U . . .
N69 N 0.3246(3) 0.6258(2) 0.0293(2) 0.0590(8) Uani 1 1 d . . . . .
C1 C 0.7020(3) 0.2466(3) 0.2910(2) 0.0414(8) Uani 1 1 d . . . . .
N68 N 0.5099(3) 0.5050(3) 0.2037(2) 0.0628(9) Uani 1 1 d . . . . .
H68 H 0.548226 0.479902 0.240563 0.075 Uiso 1 1 calc R U . . .
C2 C 0.7411(3) 0.3356(3) 0.2427(2) 0.0416(8) Uani 1 1 d . . . . .
C6 C 0.7565(3) 0.1418(3) 0.2641(2) 0.0423(8) Uani 1 1 d . . . . .
N70 N 0.8315(5) 0.7604(4) 0.1113(3) 0.0870(13) Uani 1 1 d . . . . .
N73 N 0.9842(3) -0.1401(3) 0.6204(3) 0.0693(10) Uani 1 1 d . . . . .
C3 C 0.8410(3) 0.3140(3) 0.1655(3) 0.0512(9) Uani 1 1 d . . . . .
H3 H 0.871893 0.368958 0.132502 0.061 Uiso 1 1 calc R U . . .
C8 C 0.7452(3) 0.6500(3) 0.2463(2) 0.0475(9) Uani 1 1 d . . . . .
C7 C 0.7733(3) 0.7439(3) 0.2103(2) 0.0508(9) Uani 1 1 d . . . . .
C5 C 0.8521(3) 0.1282(3) 0.1847(3) 0.0546(10) Uani 1 1 d . . . . .
H5 H 0.888238 0.061300 0.162856 0.066 Uiso 1 1 calc R U . . .
C4 C 0.8941(3) 0.2123(3) 0.1379(3) 0.0543(10) Uani 1 1 d . . . . .
H4 H 0.960115 0.200223 0.086287 0.065 Uiso 1 1 calc R U . . .
C12 C 0.7494(3) 0.8239(3) 0.2615(3) 0.0551(10) Uani 1 1 d . . . . .
C17 C 0.3856(3) 0.5860(3) 0.0856(3) 0.0507(9) Uani 1 1 d . . . . .
C15 C 0.4754(3) 0.6232(3) 0.0764(3) 0.0594(10) Uani 1 1 d . . . . .
H15 H 0.494401 0.676440 0.029670 0.071 Uiso 1 1 calc R U . . .
C21 C 0.7470(4) 0.0177(3) 0.5394(3) 0.0621(11) Uani 1 1 d . . . . .
H21 H 0.673797 0.066837 0.560057 0.075 Uiso 1 1 calc R U . . .
C20 C 0.8927(4) -0.0797(3) 0.4246(3) 0.0630(11) Uani 1 1 d . . . . .
H20 H 0.920355 -0.098197 0.365536 0.076 Uiso 1 1 calc R U . . .
C24 C 0.9206(4) -0.0980(3) 0.5664(3) 0.0547(10) Uani 1 1 d . . . . .
C13 C 0.5343(3) 0.5816(3) 0.1356(3) 0.0613(10) Uani 1 1 d . . . . .
H13 H 0.593350 0.607125 0.128526 0.074 Uiso 1 1 calc R U . . .
C22 C 0.8088(4) -0.0239(3) 0.5955(3) 0.0608(11) Uani 1 1 d . . . . .
H22 H 0.777607 -0.003588 0.654241 0.073 Uiso 1 1 calc R U . . .
C9 C 0.6920(4) 0.6361(3) 0.3395(3) 0.0648(11) Uani 1 1 d . . . . .
H9 H 0.672746 0.573495 0.367077 0.078 Uiso 1 1 calc R U . . .
C11 C 0.6958(4) 0.8070(3) 0.3537(3) 0.0674(12) Uani 1 1 d . . . . .
H11 H 0.678497 0.858666 0.390667 0.081 Uiso 1 1 calc R U . . .
C23 C 0.9609(4) -0.1253(3) 0.4770(3) 0.0640(11) Uani 1 1 d . . . . .
H23 H 1.033636 -0.174073 0.453878 0.077 Uiso 1 1 calc R U . . .
C10 C 0.6672(4) 0.7144(4) 0.3921(3) 0.0735(13) Uani 1 1 d . . . . .
H10 H 0.630380 0.704355 0.454930 0.088 Uiso 1 1 calc R U . . .
C16 C 0.3628(4) 0.5045(3) 0.1589(3) 0.0636(11) Uani 1 1 d . . . . .
H16 H 0.304560 0.476546 0.168535 0.076 Uiso 1 1 calc R U . . .
C14 C 0.4255(4) 0.4680(3) 0.2138(3) 0.0680(12) Uani 1 1 d . . . . .
H14 H 0.409505 0.414506 0.261248 0.082 Uiso 1 1 calc R U . . .
C19 C 0.3476(4) 0.7086(3) -0.0449(3) 0.0700(12) Uani 1 1 d . . . . .
H19A H 0.325939 0.774876 -0.020736 0.105 Uiso 1 1 calc R U . . .
H19B H 0.304007 0.717983 -0.083034 0.105 Uiso 1 1 calc R U . . .
H19C H 0.428292 0.688048 -0.080374 0.105 Uiso 1 1 calc R U . . .
C58 C 0.2295(4) 0.8100(4) 0.2191(4) 0.0800(14) Uani 1 1 d . . . . .
C57 C 0.2657(4) 0.7396(4) 0.2898(4) 0.0797(14) Uani 1 1 d . . . . .
C41 C 0.3115(5) 0.2338(4) 0.2316(4) 0.0864(16) Uani 1 1 d . . . . .
C18 C 0.2284(4) 0.5884(4) 0.0428(3) 0.0812(14) Uani 1 1 d . . . . .
H18A H 0.257227 0.513869 0.033298 0.122 Uiso 1 1 calc R U . . .
H18B H 0.190273 0.629844 0.000003 0.122 Uiso 1 1 calc R U . . .
H18C H 0.174711 0.597070 0.103926 0.122 Uiso 1 1 calc R U . . .
O65 O 0.9323(5) 0.7146(6) 0.0804(3) 0.177(3) Uani 1 1 d . . . . .
C42 C 0.2039(5) 0.3076(4) 0.2650(5) 0.0901(16) Uani 1 1 d . . . . .
C48 C 0.1379(5) 0.8067(5) 0.1978(5) 0.0988(17) Uani 1 1 d . . . . .
C26 C 1.0995(4) -0.2161(4) 0.5898(4) 0.0931(16) Uani 1 1 d . . . . .
H26A H 1.095101 -0.281137 0.579345 0.140 Uiso 1 1 calc R U . . .
H26B H 1.133810 -0.232006 0.635830 0.140 Uiso 1 1 calc R U . . .
H26C H 1.145565 -0.185329 0.534129 0.140 Uiso 1 1 calc R U . . .
O66 O 0.7767(7) 0.8176(4) 0.0666(3) 0.186(3) Uani 1 1 d . . . . .
C27 C 0.3381(8) 0.2142(6) 0.3795(6) 0.116(2) Uani 1 1 d . . . . .
H27 H 0.381314 0.183492 0.417914 0.139 Uiso 1 1 calc R U . . .
C59 C 0.2068(5) 0.6636(4) 0.3404(4) 0.0969(17) Uani 1 1 d . . . . .
C54 C 0.3576(5) 0.7435(5) 0.3108(5) 0.0994(18) Uani 1 1 d . . . . .
C25 C 0.9397(5) -0.1098(4) 0.7124(3) 0.0919(16) Uani 1 1 d . . . . .
H25A H 0.926462 -0.034228 0.709301 0.138 Uiso 1 1 calc R U . . .
H25B H 0.994772 -0.149594 0.742527 0.138 Uiso 1 1 calc R U . . .
H25C H 0.868682 -0.125573 0.746153 0.138 Uiso 1 1 calc R U . . .
C44 C 0.2888(6) 0.8845(5) 0.1660(5) 0.111(2) Uani 1 1 d . . . . .
C29 C 0.1611(7) 0.3349(6) 0.3576(5) 0.1032(18) Uani 1 1 d . . . . .
C36 C 0.3550(8) 0.2048(6) 0.1416(6) 0.111(2) Uani 1 1 d . . . . .
C33 C 0.1297(7) 0.3602(6) 0.2144(6) 0.116(2) Uani 1 1 d . . . . .
C34 C 0.1763(9) 0.3278(7) 0.1198(7) 0.139(3) Uani 1 1 d . . . . .
H34 H 0.131511 0.357688 0.082550 0.167 Uiso 1 1 calc R U . . .
C49 C 0.0815(5) 0.7310(6) 0.2510(6) 0.115(2) Uani 1 1 d . . . . .
H49 H 0.019605 0.728290 0.239438 0.138 Uiso 1 1 calc R U . . .
C50 C 0.1144(6) 0.6634(6) 0.3172(6) 0.115(2) Uani 1 1 d . . . . .
H50 H 0.075628 0.613651 0.349817 0.137 Uiso 1 1 calc R U . . .
C40 C 0.3839(6) 0.1849(5) 0.2867(6) 0.111(2) Uani 1 1 d . . . . .
C56 C 0.3830(7) 0.8853(6) 0.1897(6) 0.130(3) Uani 1 1 d . . . . .
H56 H 0.421563 0.935303 0.157788 0.156 Uiso 1 1 calc R U . . .
C28 C 0.2331(9) 0.2859(7) 0.4086(6) 0.132(3) Uani 1 1 d . . . . .
H28 H 0.206524 0.304084 0.467646 0.158 Uiso 1 1 calc R U . . .
C35 C 0.2821(10) 0.2560(8) 0.0876(6) 0.139(3) Uani 1 1 d . . . . .
H35 H 0.308574 0.239333 0.028116 0.166 Uiso 1 1 calc R U . . .
C37 C 0.4607(9) 0.1330(7) 0.1064(6) 0.141(3) Uani 1 1 d . . . . .
H37 H 0.487662 0.115168 0.047207 0.169 Uiso 1 1 calc R U . . .
C39 C 0.4856(8) 0.1156(7) 0.2551(8) 0.139(3) Uani 1 1 d . . . . .
H39 H 0.530935 0.084703 0.291873 0.167 Uiso 1 1 calc R U . . .
C53 C 0.3889(7) 0.6712(8) 0.3827(6) 0.126(2) Uani 1 1 d . . . . .
H53 H 0.447876 0.672647 0.398838 0.152 Uiso 1 1 calc R U . . .
C45 C 0.2531(9) 0.9546(6) 0.0967(6) 0.151(3) Uani 1 1 d . . . . .
H45 H 0.291196 1.004331 0.062040 0.181 Uiso 1 1 calc R U . . .
C55 C 0.4151(6) 0.8162(7) 0.2560(7) 0.139(3) Uani 1 1 d . . . . .
H55 H 0.478832 0.816566 0.266185 0.167 Uiso 1 1 calc R U . . .
C51 C 0.2425(8) 0.5935(6) 0.4097(5) 0.137(3) Uani 1 1 d . . . . .
H51 H 0.205736 0.542571 0.443446 0.164 Uiso 1 1 calc R U . . .
C32 C 0.0256(8) 0.4308(7) 0.2436(10) 0.161(4) Uani 1 1 d . . . . .
H32 H -0.020091 0.462837 0.207177 0.193 Uiso 1 1 calc R U . . .
C46 C 0.1627(10) 0.9510(7) 0.0792(7) 0.152(4) Uani 1 1 d . . . . .
H46 H 0.139386 1.000050 0.033477 0.183 Uiso 1 1 calc R U . . .
C38 C 0.5283(9) 0.0864(7) 0.1644(9) 0.158(4) Uani 1 1 d . . . . .
H38 H 0.600893 0.036603 0.143037 0.190 Uiso 1 1 calc R U . . .
C47 C 0.1048(7) 0.8780(7) 0.1262(6) 0.129(3) Uani 1 1 d . . . . .
H47 H 0.045293 0.875520 0.111309 0.155 Uiso 1 1 calc R U . . .
C52 C 0.3300(9) 0.5991(8) 0.4279(6) 0.151(3) Uani 1 1 d . . . . .
H52 H 0.351926 0.550592 0.474445 0.181 Uiso 1 1 calc R U . . .
C30 C 0.0562(8) 0.4056(6) 0.3904(7) 0.136(3) Uani 1 1 d . . . . .
H30 H 0.028151 0.422522 0.449934 0.163 Uiso 1 1 calc R U . . .
C31 C -0.0104(10) 0.4536(8) 0.3343(10) 0.173(5) Uani 1 1 d . . . . .
H31 H -0.082376 0.503340 0.357872 0.208 Uiso 1 1 calc R U . . .

loop_
_atom_site_aniso_label
_atom_site_aniso_U_11
_atom_site_aniso_U_22
_atom_site_aniso_U_33
_atom_site_aniso_U_23
_atom_site_aniso_U_13
_atom_site_aniso_U_12
O60 0.0781(18) 0.0322(13) 0.0549(15) 0.0015(11) -0.0287(14) -0.0257(12)
O61 0.0679(17) 0.0312(14) 0.0784(18) -0.0059(12) -0.0267(15) -0.0189(12)
O63 0.0545(17) 0.0562(18) 0.0702(19) 0.0026(14) -0.0138(15) -0.0035(14)
N71 0.055(2) 0.0371(17) 0.0495(19) -0.0027(14) -0.0152(16) -0.0144(15)
O64 0.102(2) 0.0521(17) 0.0652(17) -0.0135(13) -0.0168(17) -0.0451(16)
O62 0.082(2) 0.077(2) 0.0531(18) 0.0130(15) -0.0129(17) 0.0034(16)
O67 0.143(3) 0.0513(18) 0.0713(19) -0.0092(14) -0.018(2) -0.057(2)
N72 0.078(2) 0.0455(19) 0.060(2) 0.0065(15) -0.038(2) -0.0232(17)
N69 0.065(2) 0.054(2) 0.062(2) 0.0001(16) -0.0275(19) -0.0207(16)
C1 0.049(2) 0.0350(19) 0.046(2) -0.0022(15) -0.0199(18) -0.0166(15)
N68 0.071(2) 0.047(2) 0.068(2) -0.0094(17) -0.033(2) -0.0036(17)
C2 0.054(2) 0.0326(19) 0.051(2) 0.0011(15) -0.0279(19) -0.0200(16)
C6 0.054(2) 0.0329(19) 0.050(2) -0.0043(15) -0.0279(19) -0.0130(16)
N70 0.140(4) 0.075(3) 0.056(3) -0.004(2) -0.017(3) -0.064(3)
N73 0.088(3) 0.061(2) 0.085(3) 0.0051(19) -0.056(2) -0.030(2)
C3 0.054(2) 0.051(2) 0.054(2) 0.0054(18) -0.022(2) -0.0255(18)
C8 0.057(2) 0.038(2) 0.054(2) -0.0065(16) -0.017(2) -0.0226(17)
C7 0.072(3) 0.043(2) 0.046(2) -0.0037(16) -0.016(2) -0.0320(19)
C5 0.067(3) 0.041(2) 0.056(2) -0.0144(17) -0.023(2) -0.0075(18)
C4 0.051(2) 0.061(3) 0.048(2) -0.0015(19) -0.0135(19) -0.0205(19)
C12 0.075(3) 0.041(2) 0.056(2) -0.0078(17) -0.018(2) -0.0298(19)
C17 0.053(2) 0.037(2) 0.055(2) -0.0094(16) -0.014(2) -0.0085(17)
C15 0.060(3) 0.051(2) 0.062(3) -0.0058(19) -0.016(2) -0.0184(19)
C21 0.073(3) 0.046(2) 0.066(3) -0.0063(19) -0.026(2) -0.013(2)
C20 0.088(3) 0.050(2) 0.057(2) -0.0020(19) -0.027(3) -0.028(2)
C24 0.071(3) 0.041(2) 0.066(3) 0.0027(18) -0.035(2) -0.0252(19)
C13 0.055(2) 0.054(3) 0.072(3) -0.013(2) -0.019(2) -0.0134(19)
C22 0.081(3) 0.052(2) 0.056(2) -0.0017(19) -0.031(2) -0.023(2)
C9 0.084(3) 0.059(3) 0.058(3) 0.000(2) -0.012(2) -0.045(2)
C11 0.084(3) 0.060(3) 0.061(3) -0.025(2) -0.011(2) -0.029(2)
C23 0.067(3) 0.054(3) 0.070(3) -0.007(2) -0.023(2) -0.018(2)
C10 0.100(4) 0.075(3) 0.049(2) -0.013(2) -0.002(2) -0.051(3)
C16 0.075(3) 0.049(2) 0.072(3) 0.006(2) -0.034(3) -0.023(2)
C14 0.076(3) 0.051(3) 0.073(3) 0.005(2) -0.029(3) -0.020(2)
C19 0.083(3) 0.057(3) 0.067(3) 0.003(2) -0.030(3) -0.020(2)
C58 0.061(3) 0.054(3) 0.102(4) -0.040(3) 0.008(3) -0.013(2)
C57 0.071(3) 0.063(3) 0.093(4) -0.038(3) -0.005(3) -0.016(3)
C41 0.097(4) 0.081(4) 0.107(5) 0.021(3) -0.045(4) -0.064(3)
C18 0.077(3) 0.089(3) 0.089(3) 0.002(3) -0.038(3) -0.035(3)
O65 0.153(5) 0.243(7) 0.090(3) -0.027(4) 0.038(3) -0.095(5)
C42 0.094(4) 0.077(4) 0.126(5) 0.010(3) -0.049(4) -0.056(3)
C48 0.077(4) 0.077(4) 0.114(5) -0.048(4) -0.006(4) 0.000(3)
C26 0.090(4) 0.074(3) 0.137(5) 0.006(3) -0.071(4) -0.026(3)
O66 0.359(9) 0.130(4) 0.091(3) 0.024(3) -0.123(5) -0.074(5)
C27 0.174(8) 0.119(6) 0.116(6) 0.038(4) -0.090(6) -0.100(5)
C59 0.095(4) 0.069(4) 0.095(4) -0.028(3) 0.005(4) -0.021(3)
C54 0.081(4) 0.088(4) 0.113(5) -0.055(4) -0.002(4) -0.016(3)
C25 0.138(5) 0.086(4) 0.089(4) 0.010(3) -0.076(4) -0.048(3)
C44 0.120(5) 0.054(3) 0.119(5) -0.028(3) 0.006(4) -0.022(3)
C29 0.115(5) 0.092(5) 0.123(6) 0.003(4) -0.032(5) -0.073(4)
C36 0.132(6) 0.095(5) 0.125(6) 0.004(4) -0.028(5) -0.082(5)
C33 0.119(6) 0.099(5) 0.170(7) 0.051(5) -0.087(6) -0.078(4)
C34 0.185(9) 0.135(7) 0.172(9) 0.051(6) -0.117(8) -0.113(7)
C49 0.082(4) 0.113(6) 0.146(6) -0.063(5) -0.011(5) -0.025(4)
C50 0.091(5) 0.103(5) 0.136(6) -0.044(4) 0.013(4) -0.052(4)
C40 0.095(5) 0.090(4) 0.177(8) 0.034(4) -0.073(5) -0.061(4)
C56 0.108(6) 0.085(5) 0.174(8) -0.051(5) 0.020(5) -0.058(5)
C28 0.176(8) 0.120(6) 0.151(7) 0.029(5) -0.077(7) -0.106(6)
C35 0.208(9) 0.152(8) 0.130(6) 0.050(6) -0.094(8) -0.137(7)
C37 0.133(7) 0.115(6) 0.165(8) -0.017(6) 0.005(6) -0.086(6)
C39 0.102(6) 0.111(6) 0.221(10) 0.040(6) -0.079(7) -0.061(5)
C53 0.103(5) 0.142(7) 0.119(6) -0.064(5) -0.028(5) -0.001(5)
C45 0.155(8) 0.064(5) 0.153(8) -0.014(5) 0.011(6) -0.015(5)
C55 0.092(5) 0.116(6) 0.205(10) -0.089(6) 0.001(6) -0.038(5)
C51 0.149(7) 0.110(6) 0.109(6) -0.014(4) -0.010(5) -0.031(5)
C32 0.099(6) 0.094(6) 0.309(15) 0.014(7) -0.095(8) -0.046(5)
C46 0.151(8) 0.082(6) 0.158(8) -0.040(5) -0.033(7) 0.030(6)
C38 0.127(7) 0.113(6) 0.217(11) 0.013(7) -0.028(8) -0.071(6)
C47 0.117(6) 0.103(6) 0.133(6) -0.046(5) -0.043(5) 0.023(5)
C52 0.142(8) 0.156(9) 0.111(6) -0.031(6) -0.027(6) -0.009(6)
C30 0.112(6) 0.103(6) 0.190(9) -0.030(6) -0.017(6) -0.057(5)
C31 0.140(9) 0.114(7) 0.272(15) -0.028(9) -0.057(10) -0.056(6)

loop_
_atom_type_symbol
_atom_type_description
_atom_type_scat_dispersion_real
_atom_type_scat_dispersion_imag
_atom_type_scat_source
C C 0.0033 0.0016 'International Tables Vol C Tables 4.2.6.8 and 6.1.1.4'
H H 0.0000 0.0000 'International Tables Vol C Tables 4.2.6.8 and 6.1.1.4'
N N 0.0061 0.0033 'International Tables Vol C Tables 4.2.6.8 and 6.1.1.4'
O O 0.0106 0.0060 'International Tables Vol C Tables 4.2.6.8 and 6.1.1.4'

loop_
_geom_angle_atom_site_label_1
_geom_angle_atom_site_label_2
_geom_angle_atom_site_label_3
_geom_angle
_geom_angle_site_symmetry_1
_geom_angle_site_symmetry_3
_geom_angle_publ_flag
O62 N71 O63 121.0(3) . . ?
O62 N71 C1 118.9(3) . . ?
O63 N71 C1 120.1(3) . . ?
C8 O64 H64 109.5 . . ?
C12 O67 H67 109.5 . . ?
C20 N72 C21 119.5(3) . . ?
C20 N72 H72 120.2 . . ?
C21 N72 H72 120.2 . . ?
C17 N69 C19 122.0(3) . . ?
C17 N69 C18 120.7(3) . . ?
C19 N69 C18 117.2(3) . . ?
C6 C1 C2 123.7(3) . . ?
C6 C1 N71 118.9(3) . . ?
C2 C1 N71 117.4(3) . . ?
C14 N68 C13 119.2(4) . . ?
C14 N68 H68 120.4 . . ?
C13 N68 H68 120.4 . . ?
O61 C2 C3 123.0(3) . . ?
O61 C2 C1 121.1(3) . . ?
C3 C2 C1 115.9(3) . . ?
O60 C6 C5 121.9(3) . . ?
O60 C6 C1 121.4(3) . . ?
C5 C6 C1 116.7(3) . . ?
O66 N70 O65 123.5(6) . . ?
O66 N70 C7 118.3(6) . . ?
O65 N70 C7 118.2(5) . . ?
C24 N73 C26 121.8(4) . . ?
C24 N73 C25 120.4(4) . . ?
C26 N73 C25 117.8(4) . . ?
C4 C3 C2 120.9(3) . . ?
C4 C3 H3 119.6 . . ?
C2 C3 H3 119.6 . . ?
O64 C8 C9 124.4(3) . . ?
O64 C8 C7 118.8(3) . . ?
C9 C8 C7 116.8(3) . . ?
C8 C7 C12 124.2(3) . . ?
C8 C7 N70 118.1(3) . . ?
C12 C7 N70 117.7(3) . . ?
C4 C5 C6 120.9(3) . . ?
C4 C5 H5 119.5 . . ?
C6 C5 H5 119.5 . . ?
C5 C4 C3 121.8(4) . . ?
C5 C4 H4 119.1 . . ?
C3 C4 H4 119.1 . . ?
O67 C12 C11 125.4(3) . . ?
O67 C12 C7 117.5(3) . . ?
C11 C12 C7 117.0(3) . . ?
N69 C17 C15 122.0(4) . . ?
N69 C17 C16 122.0(4) . . ?
C15 C17 C16 116.0(4) . . ?
C13 C15 C17 120.1(4) . . ?
C13 C15 H15 119.9 . . ?
C17 C15 H15 119.9 . . ?
N72 C21 C22 121.7(4) . . ?
N72 C21 H21 119.2 . . ?
C22 C21 H21 119.2 . . ?
N72 C20 C23 122.4(4) . . ?
N72 C20 H20 118.8 . . ?
C23 C20 H20 118.8 . . ?
N73 C24 C23 121.9(4) . . ?
N73 C24 C22 122.1(4) . . ?
C23 C24 C22 116.0(4) . . ?
N68 C13 C15 121.9(4) . . ?
N68 C13 H13 119.0 . . ?
C15 C13 H13 119.0 . . ?
C21 C22 C24 120.7(4) . . ?
C21 C22 H22 119.6 . . ?
C24 C22 H22 119.6 . . ?
C10 C9 C8 120.2(4) . . ?
C10 C9 H9 119.9 . . ?
C8 C9 H9 119.9 . . ?
C12 C11 C10 120.5(4) . . ?
C12 C11 H11 119.8 . . ?
C10 C11 H11 119.8 . . ?
C20 C23 C24 119.6(4) . . ?
C20 C23 H23 120.2 . . ?
C24 C23 H23 120.2 . . ?
C11 C10 C9 121.3(4) . . ?
C11 C10 H10 119.3 . . ?
C9 C10 H10 119.3 . . ?
C14 C16 C17 119.7(4) . . ?
C14 C16 H16 120.1 . . ?
C17 C16 H16 120.1 . . ?
N68 C14 C16 123.0(4) . . ?
N68 C14 H14 118.5 . . ?
C16 C14 H14 118.5 . . ?
N69 C19 H19A 109.5 . . ?
N69 C19 H19B 109.5 . . ?
H19A C19 H19B 109.5 . . ?
N69 C19 H19C 109.5 . . ?
H19A C19 H19C 109.5 . . ?
H19B C19 H19C 109.5 . . ?
C57 C58 C48 122.2(5) . . ?
C57 C58 C44 119.1(6) . . ?
C48 C58 C44 118.7(7) . . ?
C58 C57 C54 121.9(6) . . ?
C58 C57 C59 118.0(6) . . ?
C54 C57 C59 120.2(6) . . ?
C42 C41 C36 121.3(6) . . ?
C42 C41 C40 120.9(7) . . ?
C36 C41 C40 117.8(7) . . ?
N69 C18 H18A 109.5 . . ?
N69 C18 H18B 109.5 . . ?
H18A C18 H18B 109.5 . . ?
N69 C18 H18C 109.5 . . ?
H18A C18 H18C 109.5 . . ?
H18B C18 H18C 109.5 . . ?
C41 C42 C33 124.0(7) . . ?
C41 C42 C29 120.1(6) . . ?
C33 C42 C29 115.9(7) . . ?
C49 C48 C47 122.1(8) . . ?
C49 C48 C58 117.4(6) . . ?
C47 C48 C58 120.5(7) . . ?
N73 C26 H26A 109.5 . . ?
N73 C26 H26B 109.5 . . ?
H26A C26 H26B 109.5 . . ?
N73 C26 H26C 109.5 . . ?
H26A C26 H26C 109.5 . . ?
H26B C26 H26C 109.5 . . ?
C28 C27 C40 119.2(7) . . ?
C28 C27 H27 120.4 . . ?
C40 C27 H27 120.4 . . ?
C51 C59 C57 118.3(7) . . ?
C51 C59 C50 123.6(7) . . ?
C57 C59 C50 118.1(6) . . ?
C55 C54 C53 123.7(8) . . ?
C55 C54 C57 117.3(7) . . ?
C53 C54 C57 118.9(7) . . ?
N73 C25 H25A 109.5 . . ?
N73 C25 H25B 109.5 . . ?
H25A C25 H25B 109.5 . . ?
N73 C25 H25C 109.5 . . ?
H25A C25 H25C 109.5 . . ?
H25B C25 H25C 109.5 . . ?
C45 C44 C58 119.4(8) . . ?
C45 C44 C56 123.4(8) . . ?
C58 C44 C56 117.1(7) . . ?
C30 C29 C28 122.7(9) . . ?
C30 C29 C42 120.1(8) . . ?
C28 C29 C42 117.2(7) . . ?
C37 C36 C41 122.8(8) . . ?
C37 C36 C35 120.5(10) . . ?
C41 C36 C35 116.7(8) . . ?
C32 C33 C42 126.2(10) . . ?
C32 C33 C34 119.7(9) . . ?
C42 C33 C34 114.1(8) . . ?
C35 C34 C33 121.4(8) . . ?
C35 C34 H34 119.3 . . ?
C33 C34 H34 119.3 . . ?
C50 C49 C48 121.5(7) . . ?
C50 C49 H49 119.2 . . ?
C48 C49 H49 119.2 . . ?
C49 C50 C59 122.7(7) . . ?
C49 C50 H50 118.6 . . ?
C59 C50 H50 118.6 . . ?
C39 C40 C41 120.9(9) . . ?
C39 C40 C27 121.6(9) . . ?
C41 C40 C27 117.5(7) . . ?
C55 C56 C44 121.5(7) . . ?
C55 C56 H56 119.2 . . ?
C44 C56 H56 119.2 . . ?
C27 C28 C29 125.0(8) . . ?
C27 C28 H28 117.5 . . ?
C29 C28 H28 117.5 . . ?
C34 C35 C36 122.5(9) . . ?
C34 C35 H35 118.7 . . ?
C36 C35 H35 118.7 . . ?
C36 C37 C38 117.0(9) . . ?
C36 C37 H37 121.5 . . ?
C38 C37 H37 121.5 . . ?
C40 C39 C38 120.8(9) . . ?
C40 C39 H39 119.6 . . ?
C38 C39 H39 119.6 . . ?
C52 C53 C54 118.1(8) . . ?
C52 C53 H53 120.9 . . ?
C54 C53 H53 120.9 . . ?
C46 C45 C44 120.4(9) . . ?
C46 C45 H45 119.8 . . ?
C44 C45 H45 119.8 . . ?
C56 C55 C54 122.9(8) . . ?
C56 C55 H55 118.5 . . ?
C54 C55 H55 118.5 . . ?
C52 C51 C59 120.1(9) . . ?
C52 C51 H51 119.9 . . ?
C59 C51 H51 119.9 . . ?
C33 C32 C31 114.8(11) . . ?
C33 C32 H32 122.6 . . ?
C31 C32 H32 122.6 . . ?
C45 C46 C47 122.7(10) . . ?
C45 C46 H46 118.7 . . ?
C47 C46 H46 118.7 . . ?
C37 C38 C39 120.7(10) . . ?
C37 C38 H38 119.7 . . ?
C39 C38 H38 119.7 . . ?
C46 C47 C48 118.3(8) . . ?
C46 C47 H47 120.9 . . ?
C48 C47 H47 120.9 . . ?
C51 C52 C53 124.4(9) . . ?
C51 C52 H52 117.8 . . ?
C53 C52 H52 117.8 . . ?
C29 C30 C31 119.5(10) . . ?
C29 C30 H30 120.3 . . ?
C31 C30 H30 120.3 . . ?
C30 C31 C32 123.5(11) . . ?
C30 C31 H31 118.3 . . ?
C32 C31 H31 118.3 . . ?

loop_
_geom_bond_atom_site_label_1
_geom_bond_atom_site_label_2
_geom_bond_distance
_geom_bond_site_symmetry_2
_geom_bond_publ_flag
O60 C6 1.333(4) . ?
O61 C2 1.314(4) . ?
O63 N71 1.230(4) . ?
N71 O62 1.222(4) . ?
N71 C1 1.439(4) . ?
O64 C8 1.343(4) . ?
O64 H64 0.8200 . ?
O67 C12 1.332(4) . ?
O67 H67 0.8200 . ?
N72 C20 1.329(5) . ?
N72 C21 1.338(5) . ?
N72 H72 0.8600 . ?
N69 C17 1.339(5) . ?
N69 C19 1.442(5) . ?
N69 C18 1.470(5) . ?
C1 C6 1.412(4) . ?
C1 C2 1.418(4) . ?
N68 C14 1.334(5) . ?
N68 C13 1.337(5) . ?
N68 H68 0.8600 . ?
C2 C3 1.400(5) . ?
C6 C5 1.386(5) . ?
N70 O66 1.170(6) . ?
N70 O65 1.195(6) . ?
N70 C7 1.467(5) . ?
N73 C24 1.336(5) . ?
N73 C26 1.454(6) . ?
N73 C25 1.456(6) . ?
C3 C4 1.379(5) . ?
C3 H3 0.9300 . ?
C8 C9 1.376(5) . ?
C8 C7 1.380(5) . ?
C7 C12 1.383(5) . ?
C5 C4 1.376(5) . ?
C5 H5 0.9300 . ?
C4 H4 0.9300 . ?
C12 C11 1.367(5) . ?
C17 C15 1.408(5) . ?
C17 C16 1.421(5) . ?
C15 C13 1.357(5) . ?
C15 H15 0.9300 . ?
C21 C22 1.344(5) . ?
C21 H21 0.9300 . ?
C20 C23 1.362(5) . ?
C20 H20 0.9300 . ?
C24 C23 1.407(5) . ?
C24 C22 1.412(5) . ?
C13 H13 0.9300 . ?
C22 H22 0.9300 . ?
C9 C10 1.376(5) . ?
C9 H9 0.9300 . ?
C11 C10 1.372(6) . ?
C11 H11 0.9300 . ?
C23 H23 0.9300 . ?
C10 H10 0.9300 . ?
C16 C14 1.338(5) . ?
C16 H16 0.9300 . ?
C14 H14 0.9300 . ?
C19 H19A 0.9600 . ?
C19 H19B 0.9600 . ?
C19 H19C 0.9600 . ?
C58 C57 1.411(7) . ?
C58 C48 1.413(7) . ?
C58 C44 1.416(8) . ?
C57 C54 1.417(8) . ?
C57 C59 1.421(7) . ?
C41 C42 1.383(8) . ?
C41 C36 1.420(8) . ?
C41 C40 1.439(7) . ?
C18 H18A 0.9600 . ?
C18 H18B 0.9600 . ?
C18 H18C 0.9600 . ?
C42 C33 1.406(8) . ?
C42 C29 1.451(8) . ?
C48 C49 1.407(9) . ?
C48 C47 1.410(9) . ?
C26 H26A 0.9600 . ?
C26 H26B 0.9600 . ?
C26 H26C 0.9600 . ?
C27 C28 1.340(10) . ?
C27 C40 1.460(10) . ?
C27 H27 0.9300 . ?
C59 C51 1.390(9) . ?
C59 C50 1.424(9) . ?
C54 C55 1.389(10) . ?
C54 C53 1.410(9) . ?
C25 H25A 0.9600 . ?
C25 H25B 0.9600 . ?
C25 H25C 0.9600 . ?
C44 C45 1.390(10) . ?
C44 C56 1.455(10) . ?
C29 C30 1.342(9) . ?
C29 C28 1.385(9) . ?
C36 C37 1.361(9) . ?
C36 C35 1.432(9) . ?
C33 C32 1.326(10) . ?
C33 C34 1.501(11) . ?
C34 C35 1.354(11) . ?
C34 H34 0.9300 . ?
C49 C50 1.325(8) . ?
C49 H49 0.9300 . ?
C50 H50 0.9300 . ?
C40 C39 1.305(10) . ?
C56 C55 1.329(10) . ?
C56 H56 0.9300 . ?
C28 H28 0.9300 . ?
C35 H35 0.9300 . ?
C37 C38 1.427(11) . ?
C37 H37 0.9300 . ?
C39 C38 1.433(11) . ?
C39 H39 0.9300 . ?
C53 C52 1.366(11) . ?
C53 H53 0.9300 . ?
C45 C46 1.363(11) . ?
C45 H45 0.9300 . ?
C55 H55 0.9300 . ?
C51 C52 1.343(10) . ?
C51 H51 0.9300 . ?
C32 C31 1.415(13) . ?
C32 H32 0.9300 . ?
C46 C47 1.372(11) . ?
C46 H46 0.9300 . ?
C38 H38 0.9300 . ?
C47 H47 0.9300 . ?
C52 H52 0.9300 . ?
C30 C31 1.393(12) . ?
C30 H30 0.9300 . ?
C31 H31 0.9300 . ?
